data_4505093
loop_
_publ_author_name
'Kong, Deyuan'
'Clearfield, Abraham'
'Zo\'n, Jerzy'

_publ_section_title
;
 Crystal-Engineered Three-Dimensional Hydrogen-Bonding Networks Built with
 1,3,5-Benzenetri(phosphonic acid) and Bipyridine Synthons
;
_journal_issue 5
_journal_name_full 'Crystal Growth &amp; Design'
_journal_page_first 1767
_journal_paper_doi 10.1021/cg050033w
_journal_volume 5
_journal_year 2005
_chemical_formula_sum 'C21 H21 N3 O9 P3'
_chemical_formula_weight 552.32
_chemical_name_systematic
; 
 ? 
;
_space_group_IT_number 14
_symmetry_cell_setting monoclinic
_symmetry_space_group_name_Hall '-P 2yn'
_symmetry_space_group_name_H-M 'P 1 21/n 1'
_atom_sites_solution_hydrogens geom
_atom_sites_solution_primary direct
_atom_sites_solution_secondary difmap
_audit_creation_method SHELXL-97
_cell_angle_alpha 90.00
_cell_angle_beta 101.618(3)
_cell_angle_gamma 90.00
_cell_formula_units_Z 4
_cell_length_a 10.3098(19)
_cell_length_b 15.608(3)
_cell_length_c 14.243(3)
_cell_measurement_temperature 110(2)
_cell_volume 2245.0(8)
_computing_cell_refinement 'Bruker SMART'
_computing_data_collection 'Bruker SMART'
_computing_data_reduction 'Bruker SAINT'
_computing_molecular_graphics 'Bruker SHELXTL'
_computing_publication_material 'Bruker SHELXTL'
_computing_structure_refinement 'SHELXL-97 (Sheldrick, 1997)'
_computing_structure_solution 'SHELXS-97 (Sheldrick, 1990)'
_diffrn_ambient_temperature 110(2)
_diffrn_measured_fraction_theta_full 0.999
_diffrn_measured_fraction_theta_max 0.999
_diffrn_measurement_device_type 'CCD area detector'
_diffrn_measurement_method 'phi and omega scans'
_diffrn_radiation_monochromator graphite
_diffrn_radiation_source 'fine-focus sealed tube'
_diffrn_radiation_type MoK\a
_diffrn_radiation_wavelength 0.71073
_diffrn_reflns_av_R_equivalents 0.0270
_diffrn_reflns_av_sigmaI/netI 0.0169
_diffrn_reflns_limit_h_max 12
_diffrn_reflns_limit_h_min -12
_diffrn_reflns_limit_k_max 18
_diffrn_reflns_limit_k_min -18
_diffrn_reflns_limit_l_max 16
_diffrn_reflns_limit_l_min -16
_diffrn_reflns_number 20979
_diffrn_reflns_theta_full 24.71
_diffrn_reflns_theta_max 24.71
_diffrn_reflns_theta_min 2.24
_exptl_absorpt_coefficient_mu 0.327
_exptl_absorpt_correction_type none
_exptl_crystal_colour colorless
_exptl_crystal_density_diffrn 1.634
_exptl_crystal_density_meas 0
_exptl_crystal_density_method 'not measured'
_exptl_crystal_description hexagonal
_exptl_crystal_F_000 1140
_exptl_crystal_size_max 0.38
_exptl_crystal_size_mid 0.25
_exptl_crystal_size_min 0.20
_refine_diff_density_max 0.489
_refine_diff_density_min -0.461
_refine_diff_density_rms 0.069
_refine_ls_extinction_method none
_refine_ls_goodness_of_fit_ref 1.236
_refine_ls_hydrogen_treatment mixed
_refine_ls_matrix_type full
_refine_ls_number_parameters 405
_refine_ls_number_reflns 3820
_refine_ls_number_restraints 0
_refine_ls_restrained_S_all 1.236
_refine_ls_R_factor_all 0.0422
_refine_ls_R_factor_gt 0.0416
_refine_ls_shift/su_max 0.001
_refine_ls_shift/su_mean 0.000
_refine_ls_structure_factor_coef Fsqd
_refine_ls_weighting_details 'calc w=1/[\s^2^(Fo^2^)+(0.0176P)^2^+5.3089P] where P=(Fo^2^+2Fc^2^)/3'
_refine_ls_weighting_scheme calc
_refine_ls_wR_factor_gt 0.0999
_refine_ls_wR_factor_ref 0.1002
_reflns_number_gt 3731
_reflns_number_total 3820
_reflns_threshold_expression >2sigma(I)
_cod_data_source_file cg050033wsi20050128_042945.cif
_cod_data_source_block sol
_cod_depositor_comments
;
The following automatic conversions were performed:

'_symmetry_cell_setting' value 'Monoclinic' changed to 'monoclinic'
according to /home/saulius/struct/CIF-dictionaries/cif_core.dic
dictionary named 'cif_core.dic' version 2.4.1 from 2010-06-29.

Automatic conversion script
Id: cif_fix_values 1715 2011-07-08 13:25:40Z adriana 
;
_cod_original_cell_volume 2245.0(7)
_cod_original_sg_symbol_H-M P2(1)/n
_cod_database_code 4505093

loop_
_symmetry_equiv_pos_as_xyz
'x, y, z'
'-x+1/2, y+1/2, -z+1/2'
'-x, -y, -z'
'x-1/2, -y-1/2, z-1/2'

loop_
_atom_site_label
_atom_site_type_symbol
_atom_site_fract_x
_atom_site_fract_y
_atom_site_fract_z
_atom_site_U_iso_or_equiv
_atom_site_adp_type
_atom_site_occupancy
_atom_site_symmetry_multiplicity
_atom_site_calc_flag
_atom_site_refinement_flags
P1 P 0.69982(6) 0.06464(4) 1.07712(5) 0.01426(16) Uani 1 1 d .
P2 P 0.89476(7) -0.18600(4) 0.86687(5) 0.01436(16) Uani 1 1 d .
P3 P 0.99113(6) 0.15903(4) 0.80649(5) 0.01333(15) Uani 1 1 d .
O1 O 0.7353(2) 0.15956(12) 1.10278(14) 0.0202(4) Uani 1 1 d .
O2 O 0.74550(19) 0.00448(12) 1.15928(13) 0.0204(4) Uani 1 1 d .
O3 O 0.55004(18) 0.06411(13) 1.03952(14) 0.0217(4) Uani 1 1 d .
O4 O 0.8701(2) -0.23789(12) 0.95132(13) 0.0228(4) Uani 1 1 d .
O5 O 0.7882(2) -0.20960(12) 0.77587(13) 0.0204(4) Uani 1 1 d .
H5A H 0.723(4) -0.240(3) 0.783(3) 0.056(13) Uiso 1 1 d .
O6 O 1.02777(19) -0.19539(12) 0.84114(15) 0.0240(5) Uani 1 1 d .
O7 O 0.90473(18) 0.18940(12) 0.71504(13) 0.0182(4) Uani 1 1 d .
O8 O 1.12088(19) 0.12268(13) 0.78550(16) 0.0246(5) Uani 1 1 d .
O9 O 1.0177(2) 0.23379(12) 0.87740(14) 0.0228(5) Uani 1 1 d .
N1 N 0.8416(2) 0.00553(15) 0.57054(16) 0.0192(5) Uani 1 1 d .
N2 N 0.8910(2) 0.16574(14) 0.52388(16) 0.0156(5) Uani 1 1 d .
H2B H 0.899(3) 0.145(2) 0.587(3) 0.032(9) Uiso 1 1 d .
N3 N 0.9506(3) -0.42344(17) 0.9003(2) 0.0285(6) Uani 1 1 d .
H3B H 0.931(3) -0.369(2) 0.938(2) 0.027(8) Uiso 1 1 d .
C1 C 0.7825(2) 0.03623(17) 0.98109(18) 0.0136(5) Uani 1 1 d .
C2 C 0.7978(2) -0.04991(17) 0.95921(18) 0.0144(5) Uani 1 1 d .
H2 H 0.761(3) -0.0932(17) 0.9943(19) 0.006(6) Uiso 1 1 d .
C3 C 0.8691(2) -0.07384(16) 0.89027(18) 0.0139(5) Uani 1 1 d .
C4 C 0.9265(2) -0.01032(17) 0.84260(18) 0.0135(5) Uani 1 1 d .
H4 H 0.981(3) -0.0261(18) 0.796(2) 0.014(7) Uiso 1 1 d .
C5 C 0.9119(2) 0.07618(16) 0.86283(18) 0.0140(5) Uani 1 1 d .
C6 C 0.8387(2) 0.09879(17) 0.93187(18) 0.0147(5) Uani 1 1 d .
H6 H 0.830(3) 0.160(2) 0.948(2) 0.016(7) Uiso 1 1 d .
C7 C 0.8200(3) -0.07491(19) 0.5964(2) 0.0234(6) Uani 1 1 d .
H7 H 0.823(3) -0.082(2) 0.665(2) 0.024(8) Uiso 1 1 d .
C8 C 0.7905(3) -0.1421(2) 0.5321(2) 0.0268(7) Uani 1 1 d .
H8 H 0.776(4) -0.200(2) 0.556(3) 0.043(10) Uiso 1 1 d .
C9 C 0.7831(3) -0.12601(19) 0.4362(2) 0.0264(7) Uani 1 1 d .
H9 H 0.767(4) -0.170(2) 0.387(3) 0.039(10) Uiso 1 1 d .
C10 C 0.8035(3) -0.04296(18) 0.4069(2) 0.0215(6) Uani 1 1 d .
H10 H 0.798(3) -0.030(2) 0.338(2) 0.026(8) Uiso 1 1 d .
C11 C 0.8316(2) 0.02026(17) 0.47658(19) 0.0169(6) Uani 1 1 d .
C12 C 0.8538(2) 0.11028(17) 0.45109(18) 0.0154(5) Uani 1 1 d .
C13 C 0.8388(3) 0.14122(19) 0.3580(2) 0.0220(6) Uani 1 1 d .
H13 H 0.811(3) 0.105(2) 0.310(2) 0.027(9) Uiso 1 1 d .
C14 C 0.8624(3) 0.22693(19) 0.3432(2) 0.0239(6) Uani 1 1 d .
H14 H 0.855(3) 0.246(2) 0.284(2) 0.024(8) Uiso 1 1 d .
C15 C 0.9042(3) 0.28105(18) 0.4201(2) 0.0207(6) Uani 1 1 d .
H15 H 0.924(3) 0.338(2) 0.411(2) 0.017(7) Uiso 1 1 d .
C16 C 0.9176(3) 0.24841(18) 0.5110(2) 0.0182(6) Uani 1 1 d .
H16 H 0.944(3) 0.279(2) 0.569(2) 0.020(8) Uiso 1 1 d .
C18 C 0.9339(3) -0.4192(3) 0.8032(2) 0.0355(8) Uani 1 1 d .
H18 H 0.909(4) -0.365(3) 0.774(3) 0.046(11) Uiso 1 1 d .
C19 C 0.9576(4) -0.4917(4) 0.7533(3) 0.0550(13) Uani 1 1 d .
H19 H 0.948(5) -0.481(3) 0.695(4) 0.068(15) Uiso 1 1 d .
C20 C 0.9951(4) -0.5661(3) 0.8033(4) 0.0573(13) Uani 1 1 d .
H20 H 1.016(5) -0.617(3) 0.777(3) 0.072(14) Uiso 1 1 d .
C21 C 1.0132(3) -0.57033(19) 0.8999(3) 0.0298(7) Uani 1 1 d .
H21A H 1.0410 -0.6219 0.9333 0.036 Uiso 1 1 calc R
C22 C 0.9905(3) -0.49868(18) 0.9474(2) 0.0212(6) Uani 1 1 d .
H1A H 0.821(5) 0.171(3) 1.123(4) 0.080(16) Uiso 1 1 d .
H9A H 1.057(4) 0.229(3) 0.936(3) 0.055(12) Uiso 1 1 d .
H8A H 1.166(5) 0.074(3) 0.808(4) 0.081(16) Uiso 1 1 d .

loop_
_atom_site_aniso_label
_atom_site_aniso_U_11
_atom_site_aniso_U_22
_atom_site_aniso_U_33
_atom_site_aniso_U_23
_atom_site_aniso_U_13
_atom_site_aniso_U_12
P1 0.0137(3) 0.0141(3) 0.0150(3) -0.0006(3) 0.0030(3) 0.0027(3)
P2 0.0167(3) 0.0117(3) 0.0142(3) -0.0022(3) 0.0020(3) -0.0027(3)
P3 0.0153(3) 0.0118(3) 0.0123(3) 0.0006(3) 0.0013(3) 0.0017(3)
O1 0.0216(10) 0.0159(10) 0.0242(10) -0.0065(8) 0.0074(8) 0.0007(8)
O2 0.0238(10) 0.0220(10) 0.0168(9) 0.0033(8) 0.0075(8) 0.0089(8)
O3 0.0141(9) 0.0259(11) 0.0247(10) 0.0015(8) 0.0029(8) 0.0024(8)
O4 0.0319(11) 0.0178(10) 0.0162(10) 0.0010(8) -0.0015(8) -0.0087(8)
O5 0.0259(11) 0.0193(10) 0.0149(9) -0.0012(8) 0.0011(8) -0.0095(8)
O6 0.0205(10) 0.0167(10) 0.0361(12) -0.0088(9) 0.0088(9) -0.0012(8)
O7 0.0211(10) 0.0199(10) 0.0126(9) 0.0016(8) 0.0008(7) 0.0036(8)
O8 0.0192(10) 0.0181(10) 0.0395(12) 0.0091(9) 0.0134(9) 0.0046(8)
O9 0.0398(12) 0.0136(9) 0.0136(10) -0.0002(8) 0.0023(9) -0.0042(9)
N1 0.0187(12) 0.0211(12) 0.0172(12) 0.0009(9) 0.0025(9) -0.0020(9)
N2 0.0159(11) 0.0172(11) 0.0135(11) -0.0014(9) 0.0030(9) 0.0018(9)
N3 0.0270(13) 0.0237(14) 0.0357(15) -0.0006(11) 0.0089(11) 0.0005(11)
C1 0.0109(12) 0.0173(13) 0.0121(12) -0.0008(10) 0.0011(10) 0.0012(10)
C2 0.0131(12) 0.0156(13) 0.0133(12) 0.0001(11) -0.0001(10) -0.0022(10)
C3 0.0138(12) 0.0143(13) 0.0121(12) -0.0017(10) -0.0008(10) -0.0010(10)
C4 0.0126(12) 0.0165(13) 0.0108(12) -0.0016(10) 0.0008(10) -0.0005(10)
C5 0.0144(12) 0.0155(13) 0.0103(12) 0.0019(10) -0.0017(10) 0.0010(10)
C6 0.0139(12) 0.0141(13) 0.0144(13) -0.0008(10) -0.0014(10) 0.0013(10)
C7 0.0221(14) 0.0242(15) 0.0227(15) 0.0038(12) 0.0015(12) -0.0024(12)
C8 0.0249(15) 0.0193(15) 0.0336(17) 0.0057(13) -0.0005(13) -0.0029(12)
C9 0.0274(16) 0.0198(15) 0.0307(17) -0.0065(13) 0.0024(13) 0.0008(12)
C10 0.0232(14) 0.0204(14) 0.0200(15) -0.0023(12) 0.0022(11) 0.0020(12)
C11 0.0114(12) 0.0186(14) 0.0206(14) -0.0020(11) 0.0030(10) 0.0022(10)
C12 0.0128(12) 0.0178(13) 0.0160(13) -0.0025(11) 0.0041(10) 0.0021(10)
C13 0.0266(15) 0.0210(15) 0.0171(14) -0.0027(12) 0.0016(12) 0.0015(12)
C14 0.0336(16) 0.0222(15) 0.0165(14) 0.0036(12) 0.0066(12) 0.0042(13)
C15 0.0251(15) 0.0165(14) 0.0217(14) 0.0018(11) 0.0073(11) 0.0011(12)
C16 0.0192(13) 0.0168(14) 0.0187(14) -0.0041(11) 0.0042(11) 0.0000(11)
C18 0.0265(16) 0.051(2) 0.0278(17) 0.0092(16) 0.0037(13) -0.0025(16)
C19 0.0316(19) 0.107(4) 0.029(2) -0.031(2) 0.0111(16) -0.029(2)
C20 0.043(2) 0.043(2) 0.097(4) -0.047(2) 0.042(2) -0.0231(18)
C21 0.0341(17) 0.0136(14) 0.051(2) -0.0142(13) 0.0299(15) -0.0072(12)
C22 0.0190(14) 0.0145(13) 0.0325(16) 0.0002(12) 0.0106(12) -0.0050(11)

loop_
_atom_type_symbol
_atom_type_description
_atom_type_scat_dispersion_real
_atom_type_scat_dispersion_imag
_atom_type_scat_source
C C 0.0033 0.0016 'International Tables Vol C Tables 4.2.6.8 and 6.1.1.4'
H H 0.0000 0.0000 'International Tables Vol C Tables 4.2.6.8 and 6.1.1.4'
N N 0.0061 0.0033 'International Tables Vol C Tables 4.2.6.8 and 6.1.1.4'
O O 0.0106 0.0060 'International Tables Vol C Tables 4.2.6.8 and 6.1.1.4'
P P 0.1023 0.0942 'International Tables Vol C Tables 4.2.6.8 and 6.1.1.4'

loop_
_geom_angle_atom_site_label_1
_geom_angle_atom_site_label_2
_geom_angle_atom_site_label_3
_geom_angle
_geom_angle_site_symmetry_3
O2 P1 O3 113.95(11) .
O2 P1 O1 113.06(11) .
O3 P1 O1 105.14(11) .
O2 P1 C1 108.36(11) .
O3 P1 C1 109.32(11) .
O1 P1 C1 106.72(12) .
O6 P2 O4 116.83(12) .
O6 P2 O5 107.41(12) .
O4 P2 O5 109.26(11) .
O6 P2 C3 108.34(12) .
O4 P2 C3 108.47(12) .
O5 P2 C3 106.01(11) .
O7 P3 O9 109.14(11) .
O7 P3 O8 109.63(11) .
O9 P3 O8 111.27(12) .
O7 P3 C5 111.74(11) .
O9 P3 C5 106.85(12) .
O8 P3 C5 108.20(12) .
P1 O1 H1A 116(3) .
P2 O5 H5A 118(3) .
P3 O8 H8A 130(3) .
P3 O9 H9A 124(3) .
C7 N1 C11 116.8(2) .
C16 N2 C12 123.3(2) .
C16 N2 H2B 119(2) .
C12 N2 H2B 118(2) .
C18 N3 C22 120.2(3) .
C18 N3 H3B 118.5(18) .
C22 N3 H3B 121.3(18) .
C6 C1 C2 119.0(2) .
C6 C1 P1 121.1(2) .
C2 C1 P1 119.8(2) .
C3 C2 C1 121.0(2) .
C3 C2 H2 119.8(16) .
C1 C2 H2 119.1(16) .
C2 C3 C4 119.2(2) .
C2 C3 P2 120.5(2) .
C4 C3 P2 120.3(2) .
C5 C4 C3 120.8(2) .
C5 C4 H4 118.8(17) .
C3 C4 H4 120.4(17) .
C4 C5 C6 119.0(2) .
C4 C5 P3 121.6(2) .
C6 C5 P3 119.3(2) .
C1 C6 C5 120.9(2) .
C1 C6 H6 119.2(17) .
C5 C6 H6 119.8(17) .
N1 C7 C8 123.7(3) .
N1 C7 H7 114.4(19) .
C8 C7 H7 121.9(19) .
C9 C8 C7 118.6(3) .
C9 C8 H8 122(2) .
C7 C8 H8 119(2) .
C8 C9 C10 119.2(3) .
C8 C9 H9 123(2) .
C10 C9 H9 117(2) .
C11 C10 C9 118.0(3) .
C11 C10 H10 121.3(19) .
C9 C10 H10 120.7(19) .
N1 C11 C10 123.7(3) .
N1 C11 C12 115.0(2) .
C10 C11 C12 121.3(2) .
N2 C12 C13 118.1(3) .
N2 C12 C11 117.1(2) .
C13 C12 C11 124.8(2) .
C14 C13 C12 119.5(3) .
C14 C13 H13 122(2) .
C12 C13 H13 118(2) .
C15 C14 C13 120.4(3) .
C15 C14 H14 120(2) .
C13 C14 H14 119(2) .
C16 C15 C14 118.5(3) .
C16 C15 H15 120.7(18) .
C14 C15 H15 120.8(18) .
N2 C16 C15 120.2(3) .
N2 C16 H16 113.3(19) .
C15 C16 H16 126.6(19) .
N3 C18 C19 118.9(4) .
N3 C18 H18 118(2) .
C19 C18 H18 124(2) .
C20 C19 C18 119.0(4) .
C20 C19 H19 130(3) .
C18 C19 H19 111(4) .
C21 C20 C19 122.3(3) .
C21 C20 H20 112(3) .
C19 C20 H20 126(3) .
C22 C21 C20 117.8(3) .
C22 C21 H21A 121.1 .
C20 C21 H21A 121.1 .
C21 C22 N3 121.9(3) .
C21 C22 C22 119.0(3) 3_747
N3 C22 C22 119.1(3) 3_747

loop_
_geom_bond_atom_site_label_1
_geom_bond_atom_site_label_2
_geom_bond_distance
_geom_bond_site_symmetry_2
P1 O2 1.5003(19) .
P1 O3 1.5291(19) .
P1 O1 1.552(2) .
P1 C1 1.807(3) .
P2 O6 1.496(2) .
P2 O4 1.514(2) .
P2 O5 1.5649(19) .
P2 C3 1.811(3) .
P3 O7 1.4992(18) .
P3 O9 1.531(2) .
P3 O8 1.537(2) .
P3 C5 1.802(3) .
O1 H1A 0.89(5) .
O5 H5A 0.85(4) .
O8 H8A 0.92(5) .
O9 H9A 0.85(4) .
N1 C7 1.340(4) .
N1 C11 1.341(4) .
N2 C16 1.340(4) .
N2 C12 1.346(3) .
N2 H2B 0.94(4) .
N3 C18 1.360(4) .
N3 C22 1.374(4) .
N3 H3B 1.05(3) .
C1 C6 1.394(4) .
C1 C2 1.396(4) .
C2 C3 1.392(4) .
C2 H2 0.96(3) .
C3 C4 1.399(4) .
C4 C5 1.395(4) .
C4 H4 0.99(3) .
C5 C6 1.399(4) .
C6 H6 0.99(3) .
C7 C8 1.385(4) .
C7 H7 0.98(3) .
C8 C9 1.376(5) .
C8 H8 0.98(4) .
C9 C10 1.391(4) .
C9 H9 0.97(4) .
C10 C11 1.388(4) .
C10 H10 0.99(3) .
C11 C12 1.481(4) .
C12 C13 1.390(4) .
C13 C14 1.383(4) .
C13 H13 0.89(3) .
C14 C15 1.382(4) .
C14 H14 0.89(3) .
C15 C16 1.372(4) .
C15 H15 0.93(3) .
C16 H16 0.95(3) .
C18 C19 1.384(6) .
C18 H18 0.95(4) .
C19 C20 1.376(7) .
C19 H19 0.83(5) .
C20 C21 1.353(6) .
C20 H20 0.92(5) .
C21 C22 1.351(4) .
C21 H21A 0.9500 .
C22 C22 1.473(6) 3_747

loop_
_geom_hbond_atom_site_label_D
_geom_hbond_atom_site_label_H
_geom_hbond_atom_site_label_A
_geom_hbond_distance_DH
_geom_hbond_distance_HA
_geom_hbond_distance_DA
_geom_hbond_angle_DHA
_geom_hbond_site_symmetry_A
O5 H5A O7 0.85(4) 1.71(4) 2.562(3) 172(4) 2_646
N2 H2B O7 0.94(4) 1.94(3) 2.723(3) 139(3) .
N3 H3B O4 1.05(3) 2.15(3) 3.138(3) 155(3) .
O1 H1A O6 0.89(5) 1.59(5) 2.476(3) 177(5) 3_757
O9 H9A O4 0.85(4) 1.64(4) 2.482(3) 170(4) 3_757
O8 H8A O2 0.92(5) 1.54(5) 2.453(3) 174(5) 3_757

loop_
_geom_torsion_atom_site_label_1
_geom_torsion_atom_site_label_2
_geom_torsion_atom_site_label_3
_geom_torsion_atom_site_label_4
_geom_torsion
_geom_torsion_site_symmetry_4
O2 P1 C1 C6 -134.6(2) .
O3 P1 C1 C6 100.7(2) .
O1 P1 C1 C6 -12.6(2) .
O2 P1 C1 C2 41.5(2) .
O3 P1 C1 C2 -83.2(2) .
O1 P1 C1 C2 163.6(2) .
C6 C1 C2 C3 0.8(4) .
P1 C1 C2 C3 -175.42(19) .
C1 C2 C3 C4 0.2(4) .
C1 C2 C3 P2 176.99(19) .
O6 P2 C3 C2 -146.3(2) .
O4 P2 C3 C2 -18.6(2) .
O5 P2 C3 C2 98.7(2) .
O6 P2 C3 C4 30.5(2) .
O4 P2 C3 C4 158.2(2) .
O5 P2 C3 C4 -84.5(2) .
C2 C3 C4 C5 -0.6(4) .
P2 C3 C4 C5 -177.43(19) .
C3 C4 C5 C6 0.1(4) .
C3 C4 C5 P3 177.09(19) .
O7 P3 C5 C4 90.2(2) .
O9 P3 C5 C4 -150.5(2) .
O8 P3 C5 C4 -30.6(2) .
O7 P3 C5 C6 -92.8(2) .
O9 P3 C5 C6 26.5(2) .
O8 P3 C5 C6 146.4(2) .
C2 C1 C6 C5 -1.3(4) .
P1 C1 C6 C5 174.83(19) .
C4 C5 C6 C1 0.9(4) .
P3 C5 C6 C1 -176.19(19) .
C11 N1 C7 C8 1.0(4) .
N1 C7 C8 C9 0.2(5) .
C7 C8 C9 C10 -0.9(5) .
C8 C9 C10 C11 0.4(4) .
C7 N1 C11 C10 -1.5(4) .
C7 N1 C11 C12 179.0(2) .
C9 C10 C11 N1 0.8(4) .
C9 C10 C11 C12 -179.7(3) .
C16 N2 C12 C13 -1.9(4) .
C16 N2 C12 C11 178.2(2) .
N1 C11 C12 N2 4.8(3) .
C10 C11 C12 N2 -174.8(2) .
N1 C11 C12 C13 -175.0(3) .
C10 C11 C12 C13 5.4(4) .
N2 C12 C13 C14 0.1(4) .
C11 C12 C13 C14 179.9(3) .
C12 C13 C14 C15 1.8(4) .
C13 C14 C15 C16 -2.0(4) .
C12 N2 C16 C15 1.8(4) .
C14 C15 C16 N2 0.3(4) .
C22 N3 C18 C19 0.0(5) .
N3 C18 C19 C20 1.1(5) .
C18 C19 C20 C21 -1.9(6) .
C19 C20 C21 C22 1.4(5) .
C20 C21 C22 N3 -0.2(5) .
C20 C21 C22 C22 -179.9(3) 3_747
C18 N3 C22 C21 -0.5(4) .
C18 N3 C22 C22 179.2(3) 3_747
